data_7029891
loop_
_publ_author_name
'Tian, Ai-Xiang'
'Yang, Yang'
'Ying, Jun'
'Li, Na'
'Lin, Xiao-Ling'
'Zhang, Ju-Wen'
'Wang, Xiu-Li'

_publ_section_title
;
 The key role of -CH3 steric hindrance in bis(pyrazolyl) ligand on
 polyoxometalate-based compounds.
;
_journal_issue 22
_journal_name_full 'Dalton transactions (Cambridge, England : 2003)'
_journal_page_first 8405
_journal_page_last 8413
_journal_paper_doi 10.1039/c4dt00107a
_journal_volume 43
_journal_year 2014
_chemical_formula_sum 'C66 H101 Ag6 N24 O40 P W12'
_chemical_formula_weight 4755
_chemical_name_systematic
; 
 ? 
;
_space_group_IT_number 2
_symmetry_cell_setting triclinic
_symmetry_space_group_name_Hall '-P 1'
_symmetry_space_group_name_H-M 'P -1'
_atom_sites_solution_hydrogens geom
_atom_sites_solution_primary direct
_atom_sites_solution_secondary difmap
_audit_creation_method SHELXL-97
_cell_angle_alpha 72.529(2)
_cell_angle_beta 72.936(2)
_cell_angle_gamma 61.456(2)
_cell_formula_units_Z 1
_cell_length_a 14.1484(14)
_cell_length_b 14.2546(15)
_cell_length_c 16.6307(16)
_cell_measurement_reflns_used 14213
_cell_measurement_temperature 296(2)
_cell_measurement_theta_max 25.00
_cell_measurement_theta_min 1.66
_cell_volume 2765.1(5)
_computing_data_collection 'Bruker XSCANS'
_computing_molecular_graphics 'Bruker SHELXTL'
_computing_publication_material 'Bruker SHELXTL'
_computing_structure_refinement 'SHELXL-97 (Sheldrick, 1997)'
_computing_structure_solution 'SHELXS-97 (Sheldrick, 1990)'
_diffrn_ambient_temperature 296(2)
_diffrn_measured_fraction_theta_full 0.993
_diffrn_measured_fraction_theta_max 0.993
_diffrn_measurement_device_type 'Bruker P4'
_diffrn_radiation_monochromator graphite
_diffrn_radiation_source 'fine-focus sealed tube'
_diffrn_radiation_type MoK\a
_diffrn_radiation_wavelength 0.71073
_diffrn_reflns_av_R_equivalents 0.0348
_diffrn_reflns_av_sigmaI/netI 0.0834
_diffrn_reflns_limit_h_max 16
_diffrn_reflns_limit_h_min -16
_diffrn_reflns_limit_k_max 15
_diffrn_reflns_limit_k_min -16
_diffrn_reflns_limit_l_max 19
_diffrn_reflns_limit_l_min -14
_diffrn_reflns_number 14213
_diffrn_reflns_theta_full 25.00
_diffrn_reflns_theta_max 25.00
_diffrn_reflns_theta_min 1.66
_diffrn_standards_decay_% none
_exptl_absorpt_coefficient_mu 13.553
_exptl_absorpt_correction_T_max 0.087
_exptl_absorpt_correction_T_min 0.048
_exptl_absorpt_correction_type numerical
_exptl_absorpt_process_details 'ABSCOR by T.Higashi    8  March, 1995'
_exptl_crystal_colour 'dark red'
_exptl_crystal_density_diffrn 2.852
_exptl_crystal_density_method 'not measured'
_exptl_crystal_description block
_exptl_crystal_F_000 2165
_exptl_crystal_size_max 0.24
_exptl_crystal_size_mid 0.2
_exptl_crystal_size_min 0.18
_refine_diff_density_max 2.555
_refine_diff_density_min -3.824
_refine_diff_density_rms 0.364
_refine_ls_extinction_method none
_refine_ls_goodness_of_fit_ref 1.064
_refine_ls_hydrogen_treatment mixed
_refine_ls_matrix_type full
_refine_ls_number_parameters 691
_refine_ls_number_reflns 9668
_refine_ls_number_restraints 142
_refine_ls_restrained_S_all 1.062
_refine_ls_R_factor_all 0.1145
_refine_ls_R_factor_gt 0.0802
_refine_ls_shift/su_max 0.000
_refine_ls_shift/su_mean 0.000
_refine_ls_structure_factor_coef Fsqd
_refine_ls_weighting_details 'calc w=1/[\s^2^(Fo^2^)+(0.0341P)^2^+227.7129P] where P=(Fo^2^+2Fc^2^)/3'
_refine_ls_weighting_scheme calc
_refine_ls_wR_factor_gt 0.1669
_refine_ls_wR_factor_ref 0.1800
_reflns_number_gt 6853
_reflns_number_total 9733
_reflns_threshold_expression >2sigma(I)
_cod_data_source_file c4dt00107a2.cif
_cod_data_source_block compound-3
_cod_depositor_comments 'Adding full bibliography for 7029889--7029892.cif.'
_cod_original_sg_symbol_H-M P-1
_cod_database_code 7029891

loop_
_symmetry_equiv_pos_as_xyz
'x, y, z'
'-x, -y, -z'

loop_
_atom_site_label
_atom_site_type_symbol
_atom_site_fract_x
_atom_site_fract_y
_atom_site_fract_z
_atom_site_U_iso_or_equiv
_atom_site_adp_type
_atom_site_occupancy
_atom_site_symmetry_multiplicity
_atom_site_calc_flag
_atom_site_refinement_flags
P1 P 0.5000 -0.5000 0.5000 0.0101(14) Uani 1 2 d SU
W1 W 0.48746(8) -0.57872(9) 0.31972(6) 0.0303(3) Uani 1 1 d .
W2 W 0.29701(9) -0.25164(8) 0.56226(7) 0.0362(3) Uani 1 1 d .
W3 W 0.27873(9) -0.33417(9) 0.38676(6) 0.0316(3) Uani 1 1 d .
W4 W 0.56719(8) -0.28109(9) 0.47120(7) 0.0359(3) Uani 1 1 d .
W5 W 0.76708(10) -0.52654(11) 0.40146(8) 0.0491(3) Uani 1 1 d U
W6 W 0.54797(8) -0.35202(9) 0.29090(6) 0.0335(3) Uani 1 1 d .
O1' O 0.4836(18) -0.4043(19) 0.5411(14) 0.005(5) Uani 0.50 1 d PU
O1 O 0.528(2) -0.543(2) 0.5845(16) 0.012(5) Uani 0.50 1 d PU
O2' O 0.4387(19) -0.560(2) 0.5623(15) 0.009(5) Uani 0.50 1 d PU
O2 O 0.625(2) -0.580(2) 0.4942(16) 0.013(6) Uani 0.50 1 d PU
O3 O 0.2645(17) -0.2417(17) 0.4578(12) 0.054(5) Uani 1 1 d U
O4 O 0.2092(18) -0.4043(16) 0.4828(12) 0.057(5) Uani 1 1 d U
O5 O 0.6271(17) -0.6820(18) 0.3426(13) 0.060(6) Uani 1 1 d U
O6 O 0.2254(19) -0.3441(17) 0.6133(13) 0.061(6) Uani 1 1 d U
O7 O 0.4102(15) -0.2118(16) 0.4996(12) 0.055(5) Uani 1 1 d U
O8 O 0.2005(12) -0.1354(14) 0.5904(10) 0.033(4) Uani 1 1 d .
O9 O 0.5723(14) -0.3377(17) 0.5877(12) 0.055(5) Uani 1 1 d U
O10 O 0.5956(14) -0.1772(15) 0.4579(11) 0.041(4) Uani 1 1 d U
O11 O 0.5412(14) -0.2664(14) 0.3615(12) 0.042(4) Uani 1 1 d U
O12 O 0.5723(14) -0.2833(14) 0.1912(11) 0.043(5) Uani 1 1 d .
O13 O 0.7020(13) -0.3895(15) 0.4398(11) 0.041(4) Uani 1 1 d U
O14 O 0.5461(14) -0.4763(14) 0.2664(11) 0.040(4) Uani 1 1 d .
O15 O 0.3499(14) -0.4592(15) 0.3376(13) 0.048(5) Uani 1 1 d .
O16 O 0.6940(15) -0.4470(16) 0.3052(12) 0.048(5) Uani 1 1 d U
O17 O 0.4810(14) -0.6130(16) 0.2349(11) 0.044(5) Uani 1 1 d .
O18 O 0.3924(12) -0.2905(13) 0.3112(10) 0.030(4) Uani 1 1 d .
O19 O 0.1778(13) -0.2559(14) 0.3303(11) 0.038(4) Uani 1 1 d .
O20 O 0.8889(13) -0.5359(14) 0.3562(10) 0.031(4) Uani 1 1 d .
Ag1 Ag 0.5354(2) -0.0813(2) 0.28773(19) 0.0749(9) Uani 1 1 d U
Ag2 Ag 0.44776(15) 0.41698(17) -0.09272(12) 0.0380(5) Uani 1 1 d .
Ag3 Ag 0.12571(17) 0.32738(18) 0.64916(11) 0.0393(5) Uani 1 1 d .
C1 C 0.1459(19) 0.389(2) 0.3790(14) 0.035(6) Uani 1 1 d .
C2 C 0.1199(18) 0.306(2) 0.3967(15) 0.028(5) Uani 1 1 d .
C3 C 0.1087(17) 0.2742(19) 0.4875(15) 0.027(5) Uani 1 1 d .
C4 C 0.167(3) 0.468(3) 0.2980(19) 0.054(8) Uani 1 1 d .
H4A H 0.1641 0.4472 0.2490 0.081 Uiso 1 1 calc R
H4B H 0.2379 0.4644 0.2922 0.081 Uiso 1 1 calc R
H4C H 0.1121 0.5402 0.3018 0.081 Uiso 1 1 calc R
C5 C 0.078(2) 0.186(3) 0.5408(15) 0.048(8) Uani 1 1 d .
H5A H 0.0779 0.1812 0.5998 0.072 Uiso 1 1 calc R
H5B H 0.1305 0.1188 0.5233 0.072 Uiso 1 1 calc R
H5C H 0.0069 0.2019 0.5341 0.072 Uiso 1 1 calc R
C6 C 0.1099(19) 0.252(2) 0.3371(15) 0.031(6) Uani 1 1 d .
H6A H 0.0394 0.2498 0.3547 0.038 Uiso 1 1 calc R
H6B H 0.1122 0.2965 0.2800 0.038 Uiso 1 1 calc R
C7 C 0.185(2) 0.046(2) 0.3571(14) 0.038(6) Uani 1 1 d .
C8 C 0.195(2) 0.1436(19) 0.3341(15) 0.029(5) Uani 1 1 d .
C9 C 0.305(3) 0.115(2) 0.3116(19) 0.065(10) Uani 1 1 d .
C10 C 0.369(3) 0.182(3) 0.282(2) 0.075(10) Uani 1 1 d U
H10A H 0.4461 0.1350 0.2719 0.112 Uiso 1 1 calc R
H10B H 0.3534 0.2225 0.3245 0.112 Uiso 1 1 calc R
H10C H 0.3493 0.2314 0.2292 0.112 Uiso 1 1 calc R
C11 C 0.086(2) 0.024(2) 0.394(2) 0.049(8) Uani 1 1 d .
H11A H 0.0214 0.0912 0.3972 0.074 Uiso 1 1 calc R
H11B H 0.0917 -0.0200 0.4506 0.074 Uiso 1 1 calc R
H11C H 0.0801 -0.0146 0.3582 0.074 Uiso 1 1 calc R
C12 C 0.779(2) 0.037(2) 0.1965(16) 0.036(6) Uani 1 1 d U
C13 C 0.775(2) 0.018(2) 0.1197(15) 0.033(6) Uani 1 1 d U
C14 C 0.712(2) -0.035(2) 0.1351(15) 0.038(6) Uani 1 1 d .
C15 C 0.831(3) 0.084(4) 0.223(2) 0.084(13) Uani 1 1 d .
H15A H 0.8698 0.1155 0.1739 0.127 Uiso 1 1 calc R
H15B H 0.8818 0.0290 0.2593 0.127 Uiso 1 1 calc R
H15C H 0.7771 0.1400 0.2546 0.127 Uiso 1 1 calc R
C16 C 0.678(2) -0.070(3) 0.077(2) 0.055(8) Uani 1 1 d .
H16A H 0.7100 -0.0505 0.0191 0.083 Uiso 1 1 calc R
H16B H 0.5994 -0.0341 0.0830 0.083 Uiso 1 1 calc R
H16C H 0.7012 -0.1471 0.0920 0.083 Uiso 1 1 calc R
C17 C 0.8254(19) 0.060(2) 0.0324(14) 0.029(6) Uani 1 1 d .
H17A H 0.8764 -0.0015 0.0049 0.035 Uiso 1 1 calc R
H17B H 0.8671 0.0941 0.0392 0.035 Uiso 1 1 calc R
C18 C 0.753(2) 0.1338(19) -0.1093(14) 0.029(5) Uani 1 1 d U
C19 C 0.7447(17) 0.141(2) -0.0264(15) 0.030(5) Uani 1 1 d U
C20 C 0.6463(17) 0.234(2) -0.0070(14) 0.027(5) Uani 1 1 d U
C21 C 0.830(2) 0.053(2) -0.1633(17) 0.043(6) Uani 1 1 d U
H21A H 0.8090 0.0756 -0.2182 0.064 Uiso 1 1 calc R
H21B H 0.8301 -0.0163 -0.1362 0.064 Uiso 1 1 calc R
H21C H 0.9025 0.0480 -0.1707 0.064 Uiso 1 1 calc R
C22 C 0.599(2) 0.277(2) 0.0702(17) 0.052(8) Uani 1 1 d .
H22A H 0.5306 0.3396 0.0633 0.078 Uiso 1 1 calc R
H22B H 0.6479 0.2984 0.0821 0.078 Uiso 1 1 calc R
H22C H 0.5869 0.2229 0.1168 0.078 Uiso 1 1 calc R
C23 C -0.0384(15) 0.7255(17) 0.1561(13) 0.019(5) Uani 1 1 d U
C24 C -0.0402(17) 0.7093(17) 0.0760(13) 0.020(5) Uani 1 1 d .
C25 C -0.105(2) 0.658(2) 0.0934(14) 0.031(6) Uani 1 1 d .
C26 C -0.142(3) 0.622(3) 0.0380(17) 0.056(9) Uani 1 1 d .
H26A H -0.1115 0.6407 -0.0208 0.085 Uiso 1 1 calc R
H26B H -0.2206 0.6575 0.0453 0.085 Uiso 1 1 calc R
H26C H -0.1184 0.5448 0.0538 0.085 Uiso 1 1 calc R
C27 C 0.021(2) 0.7757(19) 0.1769(15) 0.032(6) Uani 1 1 d .
H27A H 0.0042 0.7737 0.2375 0.048 Uiso 1 1 calc R
H27B H -0.0019 0.8499 0.1470 0.048 Uiso 1 1 calc R
H27C H 0.0981 0.7359 0.1596 0.048 Uiso 1 1 calc R
C28 C 0.0132(18) 0.7491(19) -0.0112(15) 0.032(6) Uani 1 1 d .
H28A H 0.0312 0.8041 -0.0054 0.039 Uiso 1 1 calc R
H28B H -0.0414 0.7853 -0.0479 0.039 Uiso 1 1 calc R
C29 C 0.2132(17) 0.5903(17) -0.0266(13) 0.021(5) Uani 1 1 d .
C30 C 0.1143(17) 0.6696(19) -0.0580(13) 0.022(5) Uani 1 1 d .
C31 C 0.1332(18) 0.6601(19) -0.1420(14) 0.025(5) Uani 1 1 d .
C32 C 0.062(2) 0.721(2) -0.2058(18) 0.050(8) Uani 1 1 d .
H32A H 0.0986 0.6950 -0.2587 0.075 Uiso 1 1 calc R
H32B H 0.0438 0.7968 -0.2152 0.075 Uiso 1 1 calc R
H32C H -0.0041 0.7104 -0.1856 0.075 Uiso 1 1 calc R
C33 C 0.241(2) 0.558(2) 0.0601(16) 0.048(7) Uani 1 1 d U
H33A H 0.3152 0.5042 0.0588 0.072 Uiso 1 1 calc R
H33B H 0.1931 0.5274 0.0999 0.072 Uiso 1 1 calc R
H33C H 0.2315 0.6202 0.0777 0.072 Uiso 1 1 calc R
N1 N 0.1251(18) 0.336(2) 0.5231(13) 0.041(6) Uani 1 1 d .
N2 N 0.1486(16) 0.4116(19) 0.4529(14) 0.039(5) Uani 1 1 d .
H2A H 0.1623 0.4630 0.4560 0.047 Uiso 1 1 calc R
N3 N 0.363(2) 0.003(2) 0.3189(19) 0.072(9) Uani 1 1 d .
N4 N 0.2837(18) -0.0339(17) 0.3464(16) 0.051(7) Uani 1 1 d .
H4D H 0.2966 -0.1013 0.3558 0.061 Uiso 1 1 calc R
N5 N 0.6778(19) -0.057(2) 0.2232(15) 0.049(6) Uani 1 1 d .
N6 N 0.718(2) -0.015(2) 0.2558(14) 0.057(8) Uani 1 1 d .
H6C H 0.7080 -0.0190 0.3101 0.069 Uiso 1 1 calc R
N7 N 0.5980(15) 0.2834(15) -0.0775(13) 0.030(5) Uani 1 1 d .
N8 N 0.6635(16) 0.2208(17) -0.1351(13) 0.034(5) Uani 1 1 d U
H8A H 0.6498 0.2349 -0.1856 0.040 Uiso 1 1 calc R
N9 N -0.1007(15) 0.6832(17) 0.2173(12) 0.030(5) Uani 1 1 d .
N10 N -0.1410(17) 0.6439(19) 0.1804(12) 0.039(6) Uani 1 1 d .
H10D H -0.1840 0.6131 0.2073 0.046 Uiso 1 1 calc R
N11 N 0.2892(14) 0.5412(16) -0.0916(11) 0.023(4) Uani 1 1 d .
N12 N 0.2367(13) 0.5866(15) -0.1583(10) 0.022(4) Uani 1 1 d U
H12A H 0.2674 0.5697 -0.2080 0.026 Uiso 1 1 calc R

loop_
_atom_site_aniso_label
_atom_site_aniso_U_11
_atom_site_aniso_U_22
_atom_site_aniso_U_33
_atom_site_aniso_U_23
_atom_site_aniso_U_13
_atom_site_aniso_U_12
P1 0.0099(16) 0.0097(17) 0.0097(17) -0.0012(10) -0.0013(10) -0.0041(10)
W1 0.0327(5) 0.0385(6) 0.0221(5) -0.0106(4) -0.0005(4) -0.0168(5)
W2 0.0428(6) 0.0222(6) 0.0316(6) -0.0100(4) 0.0102(5) -0.0111(5)
W3 0.0425(6) 0.0301(6) 0.0247(5) -0.0011(4) -0.0089(4) -0.0181(5)
W4 0.0319(6) 0.0273(6) 0.0501(7) -0.0070(5) 0.0017(5) -0.0190(5)
W5 0.0500(7) 0.0591(9) 0.0470(7) -0.0205(6) 0.0114(6) -0.0354(7)
W6 0.0362(6) 0.0383(6) 0.0253(5) -0.0043(4) 0.0004(4) -0.0197(5)
O1' 0.005(5) 0.005(5) 0.005(5) -0.0009(14) -0.0008(13) -0.002(2)
O1 0.012(6) 0.012(6) 0.012(6) -0.0023(14) -0.0023(14) -0.005(3)
O2' 0.009(5) 0.009(5) 0.009(5) -0.0018(14) -0.0016(14) -0.004(2)
O2 0.013(6) 0.013(6) 0.013(6) -0.0025(15) -0.0023(14) -0.006(3)
O3 0.076(9) 0.052(9) 0.044(8) -0.010(7) 0.003(7) -0.042(7)
O4 0.090(10) 0.041(8) 0.047(9) -0.014(7) -0.004(7) -0.036(7)
O5 0.059(6) 0.059(6) 0.059(6) -0.0106(14) -0.0102(14) -0.025(3)
O6 0.095(10) 0.054(9) 0.045(9) -0.014(7) -0.008(7) -0.041(8)
O7 0.041(8) 0.055(9) 0.046(8) 0.019(7) 0.001(6) -0.023(7)
O8 0.027(9) 0.036(10) 0.024(9) -0.006(7) -0.007(7) -0.002(8)
O9 0.035(8) 0.056(9) 0.046(8) 0.015(7) 0.001(6) -0.017(7)
O10 0.041(4) 0.041(4) 0.041(4) -0.0079(13) -0.0078(13) -0.018(2)
O11 0.040(8) 0.037(7) 0.054(8) -0.029(6) -0.017(6) -0.003(6)
O12 0.044(10) 0.029(10) 0.031(10) -0.003(8) 0.012(8) -0.009(8)
O13 0.036(7) 0.050(8) 0.048(8) -0.031(6) -0.016(6) -0.010(6)
O14 0.039(10) 0.037(11) 0.044(11) -0.019(9) 0.011(8) -0.022(9)
O15 0.029(10) 0.043(12) 0.081(15) -0.030(11) 0.008(9) -0.024(9)
O16 0.048(5) 0.048(5) 0.048(5) -0.0098(13) -0.0091(13) -0.020(2)
O17 0.043(11) 0.069(14) 0.048(11) -0.034(10) 0.004(9) -0.040(10)
O18 0.025(8) 0.026(9) 0.045(10) -0.021(8) 0.006(7) -0.013(7)
O19 0.032(9) 0.038(11) 0.045(11) 0.014(8) -0.016(8) -0.023(8)
O20 0.033(9) 0.037(10) 0.026(9) -0.007(7) 0.000(7) -0.017(8)
Ag1 0.0443(14) 0.0542(16) 0.0809(19) 0.0059(14) 0.0204(13) -0.0145(12)
Ag2 0.0274(10) 0.0386(12) 0.0323(11) -0.0128(9) -0.0047(8) 0.0013(9)
Ag3 0.0518(12) 0.0602(14) 0.0175(9) -0.0085(9) 0.0049(8) -0.0386(11)
C1 0.027(13) 0.060(19) 0.016(12) -0.011(12) -0.008(10) -0.014(13)
C2 0.026(12) 0.029(14) 0.028(13) 0.003(10) -0.011(10) -0.013(11)
C3 0.020(11) 0.026(13) 0.038(14) -0.014(11) -0.008(10) -0.005(10)
C4 0.06(2) 0.06(2) 0.06(2) -0.010(16) -0.035(16) -0.024(17)
C5 0.054(18) 0.07(2) 0.018(13) 0.000(13) -0.010(12) -0.026(16)
C6 0.030(13) 0.034(15) 0.028(13) -0.006(11) -0.009(10) -0.010(11)
C7 0.044(15) 0.053(18) 0.016(12) -0.008(12) 0.007(11) -0.027(14)
C8 0.040(14) 0.021(13) 0.028(13) 0.003(10) -0.008(11) -0.017(11)
C9 0.06(2) 0.039(18) 0.038(17) 0.001(14) 0.021(15) -0.001(16)
C10 0.071(13) 0.063(13) 0.082(13) -0.002(9) -0.005(9) -0.034(9)
C11 0.032(15) 0.047(19) 0.07(2) -0.012(15) -0.015(14) -0.015(14)
C12 0.030(13) 0.037(16) 0.041(13) -0.004(12) -0.002(11) -0.019(12)
C13 0.033(13) 0.039(15) 0.024(11) 0.008(10) -0.003(10) -0.022(12)
C14 0.033(14) 0.042(17) 0.023(13) -0.001(11) -0.001(11) -0.009(13)
C15 0.06(2) 0.13(4) 0.08(3) -0.05(3) -0.028(19) -0.03(2)
C16 0.053(19) 0.044(19) 0.07(2) -0.017(16) -0.007(16) -0.019(16)
C17 0.039(14) 0.037(15) 0.030(13) -0.005(11) -0.006(11) -0.031(12)
C18 0.049(15) 0.019(12) 0.019(12) 0.003(8) -0.006(10) -0.017(11)
C19 0.017(8) 0.031(9) 0.031(9) 0.004(7) -0.003(7) -0.009(7)
C20 0.021(8) 0.033(9) 0.026(9) 0.002(7) -0.009(7) -0.013(7)
C21 0.043(6) 0.043(6) 0.043(6) -0.0083(15) -0.0076(15) -0.018(3)
C22 0.07(2) 0.031(17) 0.041(17) -0.015(13) 0.002(14) -0.008(15)
C23 0.011(7) 0.016(8) 0.016(8) -0.001(6) 0.004(6) 0.000(6)
C24 0.028(12) 0.017(12) 0.012(10) -0.003(9) -0.001(9) -0.007(10)
C25 0.037(14) 0.030(14) 0.022(12) -0.005(10) 0.009(10) -0.019(12)
C26 0.09(2) 0.08(3) 0.026(15) -0.016(15) -0.004(15) -0.06(2)
C27 0.047(15) 0.023(13) 0.026(13) -0.005(10) 0.010(11) -0.025(12)
C28 0.022(12) 0.017(12) 0.036(14) -0.006(10) 0.008(10) 0.002(10)
C29 0.023(11) 0.014(11) 0.022(11) -0.006(9) 0.004(9) -0.007(9)
C30 0.019(11) 0.032(13) 0.017(11) -0.010(10) 0.002(9) -0.012(10)
C31 0.024(12) 0.025(13) 0.021(12) -0.001(10) -0.002(9) -0.010(10)
C32 0.045(17) 0.05(2) 0.049(18) -0.032(15) -0.009(14) -0.004(15)
C33 0.047(10) 0.053(11) 0.033(10) -0.012(8) -0.007(8) -0.011(8)
N1 0.049(14) 0.064(17) 0.026(12) -0.005(11) -0.007(10) -0.038(13)
N2 0.032(12) 0.051(15) 0.045(14) -0.011(11) -0.007(10) -0.026(11)
N3 0.064(18) 0.027(14) 0.10(2) -0.020(14) 0.030(16) -0.023(13)
N4 0.039(13) 0.010(11) 0.071(17) 0.005(11) 0.009(12) -0.003(10)
N5 0.039(14) 0.045(16) 0.041(14) 0.000(12) 0.007(11) -0.013(12)
N6 0.054(16) 0.064(18) 0.015(11) 0.016(11) 0.001(11) -0.012(14)
N7 0.032(11) 0.011(10) 0.043(12) -0.010(9) -0.006(9) -0.003(9)
N8 0.034(5) 0.034(5) 0.033(5) -0.0067(13) -0.0062(13) -0.014(2)
N9 0.031(11) 0.035(12) 0.027(11) 0.001(9) -0.001(9) -0.025(10)
N10 0.041(12) 0.064(16) 0.031(12) -0.029(11) 0.023(9) -0.043(12)
N11 0.018(9) 0.035(12) 0.021(10) -0.006(8) -0.011(8) -0.010(9)
N12 0.019(7) 0.032(8) 0.008(7) -0.004(6) -0.001(6) -0.007(6)

loop_
_atom_type_symbol
_atom_type_description
_atom_type_scat_dispersion_real
_atom_type_scat_dispersion_imag
_atom_type_scat_source
C C 0.0033 0.0016 'International Tables Vol C Tables 4.2.6.8 and 6.1.1.4'
H H 0.0000 0.0000 'International Tables Vol C Tables 4.2.6.8 and 6.1.1.4'
N N 0.0061 0.0033 'International Tables Vol C Tables 4.2.6.8 and 6.1.1.4'
O O 0.0106 0.0060 'International Tables Vol C Tables 4.2.6.8 and 6.1.1.4'
P P 0.1023 0.0942 'International Tables Vol C Tables 4.2.6.8 and 6.1.1.4'
Ag Ag -0.8971 1.1015 'International Tables Vol C Tables 4.2.6.8 and 6.1.1.4'
W W -0.8490 6.8722 'International Tables Vol C Tables 4.2.6.8 and 6.1.1.4'

loop_
_geom_angle_atom_site_label_1
_geom_angle_atom_site_label_2
_geom_angle_atom_site_label_3
_geom_angle
_geom_angle_site_symmetry_1
_geom_angle_site_symmetry_3
O1 P1 O1 180(2) . 2_646
O1 P1 O2' 64.3(13) . .
O1 P1 O2' 115.7(13) 2_646 .
O1 P1 O2' 115.7(13) . 2_646
O1 P1 O2' 64.3(13) 2_646 2_646
O2' P1 O2' 180(3) . 2_646
O1 P1 O2 110.2(13) . 2_646
O1 P1 O2 69.8(13) 2_646 2_646
O2' P1 O2 73.1(13) . 2_646
O2' P1 O2 106.9(13) 2_646 2_646
O1 P1 O2 69.8(13) . .
O1 P1 O2 110.2(13) 2_646 .
O2' P1 O2 106.9(13) . .
O2' P1 O2 73.1(13) 2_646 .
O2 P1 O2 180.0(19) 2_646 .
O1 P1 O1' 110.4(13) . 2_646
O1 P1 O1' 69.6(13) 2_646 2_646
O2' P1 O1' 72.2(12) . 2_646
O2' P1 O1' 107.8(12) 2_646 2_646
O2 P1 O1' 105.2(12) 2_646 2_646
O2 P1 O1' 74.8(12) . 2_646
O1 P1 O1' 69.6(13) . .
O1 P1 O1' 110.4(13) 2_646 .
O2' P1 O1' 107.8(12) . .
O2' P1 O1' 72.2(12) 2_646 .
O2 P1 O1' 74.8(12) 2_646 .
O2 P1 O1' 105.2(12) . .
O1' P1 O1' 180.0(13) 2_646 .
O17 W1 O5 102.1(9) . .
O17 W1 O14 101.1(8) . .
O5 W1 O14 88.6(9) . .
O17 W1 O15 102.1(9) . .
O5 W1 O15 155.8(9) . .
O14 W1 O15 87.1(7) . .
O17 W1 O9 102.4(9) . 2_646
O5 W1 O9 88.0(9) . 2_646
O14 W1 O9 156.5(9) . 2_646
O15 W1 O9 86.5(8) . 2_646
O17 W1 O1' 160.1(9) . 2_646
O5 W1 O1' 65.5(8) . 2_646
O14 W1 O1' 94.3(8) . 2_646
O15 W1 O1' 91.1(8) . 2_646
O9 W1 O1' 63.2(9) 2_646 2_646
O8 W2 O7 101.8(9) . .
O8 W2 O3 101.4(8) . .
O7 W2 O3 88.0(9) . .
O8 W2 O6 100.8(9) . .
O7 W2 O6 157.4(9) . .
O3 W2 O6 87.6(8) . .
O8 W2 O5 101.9(8) . 2_646
O7 W2 O5 88.7(9) . 2_646
O3 W2 O5 156.6(9) . 2_646
O6 W2 O5 86.6(9) . 2_646
O8 W2 O2 156.7(8) . 2_646
O7 W2 O2 94.3(9) . 2_646
O3 W2 O2 62.1(9) . 2_646
O6 W2 O2 64.2(9) . 2_646
O5 W2 O2 95.1(9) 2_646 2_646
O8 W2 O1' 157.7(8) . .
O7 W2 O1' 64.0(8) . .
O3 W2 O1' 95.3(8) . .
O6 W2 O1' 94.4(9) . .
O5 W2 O1' 62.6(8) 2_646 .
O2 W2 O1' 45.5(8) 2_646 .
O19 W3 O15 101.2(9) . .
O19 W3 O4 101.6(9) . .
O15 W3 O4 91.0(8) . .
O19 W3 O3 103.9(9) . .
O15 W3 O3 154.5(9) . .
O4 W3 O3 88.6(8) . .
O19 W3 O18 98.8(7) . .
O15 W3 O18 86.4(7) . .
O4 W3 O18 159.6(8) . .
O3 W3 O18 85.1(7) . .
O19 W3 O2 160.7(9) . 2_646
O15 W3 O2 93.9(9) . 2_646
O4 W3 O2 65.9(9) . 2_646
O3 W3 O2 62.8(9) . 2_646
O18 W3 O2 94.0(8) . 2_646
O10 W4 O13 102.7(8) . .
O10 W4 O9 100.5(9) . .
O13 W4 O9 91.9(8) . .
O10 W4 O11 102.3(8) . .
O13 W4 O11 86.0(7) . .
O9 W4 O11 157.0(9) . .
O10 W4 O7 100.4(9) . .
O13 W4 O7 156.3(9) . .
O9 W4 O7 89.1(8) . .
O11 W4 O7 83.8(8) . .
O10 W4 O1' 157.2(8) . .
O13 W4 O1' 94.0(8) . .
O9 W4 O1' 63.2(8) . .
O11 W4 O1' 94.0(8) . .
O7 W4 O1' 65.5(8) . .
O20 W5 O6 102.0(9) . 2_646
O20 W5 O16 99.3(8) . .
O6 W5 O16 90.2(9) 2_646 .
O20 W5 O4 99.7(9) . 2_646
O6 W5 O4 88.8(8) 2_646 2_646
O16 W5 O4 160.8(9) . 2_646
O20 W5 O13 101.0(8) . .
O6 W5 O13 157.0(9) 2_646 .
O16 W5 O13 86.9(8) . .
O4 W5 O13 86.6(8) 2_646 .
O20 W5 O2 158.9(8) . .
O6 W5 O2 65.1(9) 2_646 .
O16 W5 O2 97.4(8) . .
O4 W5 O2 64.9(9) 2_646 .
O13 W5 O2 92.7(8) . .
O20 W5 O2' 157.9(8) . 2_646
O6 W5 O2' 93.6(9) 2_646 2_646
O16 W5 O2' 64.8(8) . 2_646
O4 W5 O2' 96.1(8) 2_646 2_646
O13 W5 O2' 64.6(7) . 2_646
O2 W5 O2' 43.1(8) . 2_646
O12 W6 O11 103.2(9) . .
O12 W6 O16 99.0(8) . .
O11 W6 O16 89.8(8) . .
O12 W6 O18 100.4(8) . .
O11 W6 O18 89.7(7) . .
O16 W6 O18 160.2(8) . .
O12 W6 O14 101.3(8) . .
O11 W6 O14 155.5(8) . .
O16 W6 O14 85.3(8) . .
O18 W6 O14 87.0(7) . .
O12 W6 O2' 161.2(9) . 2_646
O11 W6 O2' 64.7(8) . 2_646
O16 W6 O2' 67.8(8) . 2_646
O18 W6 O2' 94.2(7) . 2_646
O14 W6 O2' 91.3(8) . 2_646
O12 W6 O1 161.5(9) . 2_646
O11 W6 O1 90.7(8) . 2_646
O16 W6 O1 93.1(8) . 2_646
O18 W6 O1 67.1(8) . 2_646
O14 W6 O1 65.7(8) . 2_646
O2' W6 O1 37.3(8) 2_646 2_646
P1 O1' O1 51.1(11) . .
P1 O1' O2' 51.1(10) . 2_646
O1 O1' O2' 88.4(15) . 2_646
P1 O1' W1 126.6(12) . 2_646
O1 O1' W1 75.5(11) . 2_646
O2' O1' W1 139.9(14) 2_646 2_646
P1 O1' W4 123.2(12) . .
O1 O1' W4 136.5(14) . .
O2' O1' W4 72.1(11) 2_646 .
W1 O1' W4 94.5(8) 2_646 .
P1 O1' W2 118.4(11) . .
O1 O1' W2 129.9(14) . .
O2' O1' W2 124.3(13) 2_646 .
W1 O1' W2 93.1(8) 2_646 .
W4 O1' W2 92.3(8) . .
P1 O1 O2' 59.1(13) . .
P1 O1 O2 58.5(12) . .
O2' O1 O2 96.5(18) . .
P1 O1 O1' 59.3(12) . .
O2' O1 O1' 97.9(18) . .
O2 O1 O1' 93.0(17) . .
P1 O1 W6 128.3(14) . 2_646
O2' O1 W6 69.2(13) . 2_646
O2 O1 W6 131.9(16) . 2_646
O1' O1 W6 133.3(15) . 2_646
P1 O2' O1 56.6(13) . .
P1 O2' O1' 56.7(11) . 2_646
O1 O2' O1' 95.1(16) . 2_646
P1 O2' W6 130.1(13) . 2_646
O1 O2' W6 73.5(13) . 2_646
O1' O2' W6 135.1(14) 2_646 2_646
P1 O2' W5 121.6(13) . 2_646
O1 O2' W5 132.7(16) . 2_646
O1' O2' W5 124.2(13) 2_646 2_646
W6 O2' W5 91.3(8) 2_646 2_646
P1 O2 O1 51.7(11) . .
P1 O2 W3 125.3(13) . 2_646
O1 O2 W3 73.7(12) . 2_646
P1 O2 W5 122.2(14) . .
O1 O2 W5 136.5(16) . .
W3 O2 W5 93.5(9) 2_646 .
P1 O2 W2 121.3(13) . 2_646
O1 O2 W2 129.5(16) . 2_646
W3 O2 W2 94.2(9) 2_646 2_646
W5 O2 W2 92.0(8) . 2_646
W2 O3 W3 140.1(12) . .
W3 O4 W5 135.2(12) . 2_646
W1 O5 W2 138.4(12) . 2_646
W5 O6 W2 138.4(12) 2_646 .
W2 O7 W4 137.6(11) . .
W4 O9 W1 138.4(12) . 2_646
W6 O11 W4 140.1(11) . .
W6 O11 Ag1 116.2(8) . .
W4 O11 Ag1 102.1(7) . .
W4 O13 W5 140.6(10) . .
W1 O14 W6 138.9(9) . .
W3 O15 W1 141.6(10) . .
W6 O16 W5 135.2(10) . .
W6 O18 W3 136.2(9) . .
N3 Ag1 N5 142.4(9) . .
N3 Ag1 O11 94.6(8) . .
N5 Ag1 O11 123.0(8) . .
N11 Ag2 N7 172.2(8) . .
N1 Ag3 N9 170.2(8) . 2_566
C2 C1 N2 111(2) . .
C2 C1 C4 135(2) . .
N2 C1 C4 114(2) . .
C1 C2 C3 104(2) . .
C1 C2 C6 129(2) . .
C3 C2 C6 127(2) . .
N1 C3 C2 113(2) . .
N1 C3 C5 121(2) . .
C2 C3 C5 126(2) . .
C1 C4 H4A 109.5 . .
C1 C4 H4B 109.5 . .
H4A C4 H4B 109.5 . .
C1 C4 H4C 109.5 . .
H4A C4 H4C 109.5 . .
H4B C4 H4C 109.5 . .
C3 C5 H5A 109.5 . .
C3 C5 H5B 109.5 . .
H5A C5 H5B 109.5 . .
C3 C5 H5C 109.5 . .
H5A C5 H5C 109.5 . .
H5B C5 H5C 109.5 . .
C8 C6 C2 113(2) . .
C8 C6 H6A 108.9 . .
C2 C6 H6A 108.9 . .
C8 C6 H6B 108.9 . .
C2 C6 H6B 108.9 . .
H6A C6 H6B 107.7 . .
N4 C7 C8 109(2) . .
N4 C7 C11 121(3) . .
C8 C7 C11 130(2) . .
C9 C8 C7 105(2) . .
C9 C8 C6 126(2) . .
C7 C8 C6 129(2) . .
C8 C9 N3 110(3) . .
C8 C9 C10 131(3) . .
N3 C9 C10 118(3) . .
C9 C10 H10A 109.5 . .
C9 C10 H10B 109.5 . .
H10A C10 H10B 109.5 . .
C9 C10 H10C 109.5 . .
H10A C10 H10C 109.5 . .
H10B C10 H10C 109.5 . .
C7 C11 H11A 109.5 . .
C7 C11 H11B 109.5 . .
H11A C11 H11B 109.5 . .
C7 C11 H11C 109.5 . .
H11A C11 H11C 109.5 . .
H11B C11 H11C 109.5 . .
N6 C12 C13 101(2) . .
N6 C12 C15 121(3) . .
C13 C12 C15 138(3) . .
C14 C13 C12 110(2) . .
C14 C13 C17 125(2) . .
C12 C13 C17 124(2) . .
C13 C14 N5 107(2) . .
C13 C14 C16 132(2) . .
N5 C14 C16 121(3) . .
C12 C15 H15A 109.5 . .
C12 C15 H15B 109.5 . .
H15A C15 H15B 109.5 . .
C12 C15 H15C 109.5 . .
H15A C15 H15C 109.5 . .
H15B C15 H15C 109.5 . .
C14 C16 H16A 109.5 . .
C14 C16 H16B 109.5 . .
H16A C16 H16B 109.5 . .
C14 C16 H16C 109.5 . .
H16A C16 H16C 109.5 . .
H16B C16 H16C 109.5 . .
C13 C17 C19 114.9(19) . .
C13 C17 H17A 108.6 . .
C19 C17 H17A 108.6 . .
C13 C17 H17B 108.6 . .
C19 C17 H17B 108.6 . .
H17A C17 H17B 107.5 . .
N8 C18 C19 104(2) . .
N8 C18 C21 123(2) . .
C19 C18 C21 133(2) . .
C18 C19 C20 107(2) . .
C18 C19 C17 125(2) . .
C20 C19 C17 128(2) . .
N7 C20 C19 109(2) . .
N7 C20 C22 121(2) . .
C19 C20 C22 130(2) . .
C18 C21 H21A 109.5 . .
C18 C21 H21B 109.5 . .
H21A C21 H21B 109.5 . .
C18 C21 H21C 109.5 . .
H21A C21 H21C 109.5 . .
H21B C21 H21C 109.5 . .
C20 C22 H22A 109.5 . .
C20 C22 H22B 109.5 . .
H22A C22 H22B 109.5 . .
C20 C22 H22C 109.5 . .
H22A C22 H22C 109.5 . .
H22B C22 H22C 109.5 . .
N9 C23 C24 108(2) . .
N9 C23 C27 121.5(19) . .
C24 C23 C27 130.7(19) . .
C25 C24 C23 106.4(19) . .
C25 C24 C28 127(2) . .
C23 C24 C28 127(2) . .
C24 C25 N10 107(2) . .
C24 C25 C26 133(2) . .
N10 C25 C26 121(2) . .
C25 C26 H26A 109.5 . .
C25 C26 H26B 109.5 . .
H26A C26 H26B 109.5 . .
C25 C26 H26C 109.5 . .
H26A C26 H26C 109.5 . .
H26B C26 H26C 109.5 . .
C23 C27 H27A 109.5 . .
C23 C27 H27B 109.5 . .
H27A C27 H27B 109.5 . .
C23 C27 H27C 109.5 . .
H27A C27 H27C 109.5 . .
H27B C27 H27C 109.5 . .
C24 C28 C30 120(2) . .
C24 C28 H28A 107.4 . .
C30 C28 H28A 107.4 . .
C24 C28 H28B 107.4 . .
C30 C28 H28B 107.4 . .
H28A C28 H28B 106.9 . .
N11 C29 C30 109.6(18) . .
N11 C29 C33 120(2) . .
C30 C29 C33 130.7(19) . .
C31 C30 C29 105.1(18) . .
C31 C30 C28 127(2) . .
C29 C30 C28 127.9(19) . .
N12 C31 C30 106.2(19) . .
N12 C31 C32 124(2) . .
C30 C31 C32 129(2) . .
C31 C32 H32A 109.5 . .
C31 C32 H32B 109.5 . .
H32A C32 H32B 109.5 . .
C31 C32 H32C 109.5 . .
H32A C32 H32C 109.5 . .
H32B C32 H32C 109.5 . .
C29 C33 H33A 109.5 . .
C29 C33 H33B 109.5 . .
H33A C33 H33B 109.5 . .
C29 C33 H33C 109.5 . .
H33A C33 H33C 109.5 . .
H33B C33 H33C 109.5 . .
C3 N1 N2 104.1(19) . .
C3 N1 Ag3 131.1(18) . .
N2 N1 Ag3 124.7(16) . .
C1 N2 N1 108(2) . .
C1 N2 H2A 125.8 . .
N1 N2 H2A 125.8 . .
N4 N3 C9 104(2) . .
N4 N3 Ag1 131.3(18) . .
C9 N3 Ag1 125(2) . .
C7 N4 N3 112(2) . .
C7 N4 H4D 124.0 . .
N3 N4 H4D 124.0 . .
N6 N5 C14 106(2) . .
N6 N5 Ag1 121.9(18) . .
C14 N5 Ag1 126(2) . .
N5 N6 C12 115(2) . .
N5 N6 H6C 122.5 . .
C12 N6 H6C 122.5 . .
N8 N7 C20 104.4(18) . .
N8 N7 Ag2 125.8(16) . .
C20 N7 Ag2 129.5(15) . .
N7 N8 C18 116(2) . .
N7 N8 H8A 122.1 . .
C18 N8 H8A 122.1 . .
N10 N9 C23 108.0(18) . .
N10 N9 Ag3 124.9(14) . 2_566
C23 N9 Ag3 127.0(16) . 2_566
N9 N10 C25 111.1(19) . .
N9 N10 H10D 124.4 . .
C25 N10 H10D 124.4 . .
N12 N11 C29 103.8(17) . .
N12 N11 Ag2 125.1(13) . .
C29 N11 Ag2 130.9(14) . .
C31 N12 N11 115.2(17) . .
C31 N12 H12A 122.4 . .
N11 N12 H12A 122.4 . .

loop_
_geom_bond_atom_site_label_1
_geom_bond_atom_site_label_2
_geom_bond_distance
_geom_bond_site_symmetry_2
P1 O1 1.45(2) .
P1 O1 1.45(2) 2_646
P1 O2' 1.49(2) .
P1 O2' 1.49(2) 2_646
P1 O2 1.57(2) 2_646
P1 O2 1.57(2) .
P1 O1' 1.60(2) 2_646
P1 O1' 1.60(2) .
W1 O17 1.664(16) .
W1 O5 1.88(2) .
W1 O14 1.886(17) .
W1 O15 1.890(17) .
W1 O9 1.898(18) 2_646
W1 O1' 2.39(2) 2_646
W2 O8 1.660(16) .
W2 O7 1.873(18) .
W2 O3 1.87(2) .
W2 O6 1.89(2) .
W2 O5 1.92(2) 2_646
W2 O2 2.47(3) 2_646
W2 O1' 2.50(2) .
W3 O19 1.674(16) .
W3 O15 1.880(17) .
W3 O4 1.89(2) .
W3 O3 1.928(19) .
W3 O18 1.963(15) .
W3 O2 2.41(3) 2_646
W4 O10 1.650(18) .
W4 O13 1.839(16) .
W4 O9 1.870(19) .
W4 O11 1.897(17) .
W4 O7 1.924(18) .
W4 O1' 2.41(2) .
W5 O20 1.623(15) .
W5 O6 1.88(2) 2_646
W5 O16 1.918(19) .
W5 O4 1.93(2) 2_646
W5 O13 1.938(17) .
W5 O2 2.44(3) .
W5 O2' 2.52(2) 2_646
W6 O12 1.685(16) .
W6 O11 1.887(16) .
W6 O16 1.892(18) .
W6 O18 1.904(15) .
W6 O14 1.946(17) .
W6 O2' 2.40(2) 2_646
W6 O1 2.47(3) 2_646
O1' O1 1.74(3) .
O1' O2' 1.82(3) 2_646
O1' W1 2.39(2) 2_646
O1 O2' 1.56(3) .
O1 O2 1.73(3) .
O1 W6 2.47(3) 2_646
O2' O1' 1.82(3) 2_646
O2' W6 2.40(2) 2_646
O2' W5 2.52(2) 2_646
O2 W3 2.41(3) 2_646
O2 W2 2.47(3) 2_646
O4 W5 1.93(2) 2_646
O5 W2 1.92(2) 2_646
O6 W5 1.88(2) 2_646
O9 W1 1.898(18) 2_646
O11 Ag1 2.53(2) .
Ag1 N3 2.12(3) .
Ag1 N5 2.12(2) .
Ag2 N11 2.090(17) .
Ag2 N7 2.090(18) .
Ag3 N1 2.07(2) .
Ag3 N9 2.114(19) 2_566
C1 C2 1.34(4) .
C1 N2 1.37(3) .
C1 C4 1.52(4) .
C2 C3 1.42(3) .
C2 C6 1.49(3) .
C3 N1 1.33(3) .
C3 C5 1.47(4) .
C4 H4A 0.9600 .
C4 H4B 0.9600 .
C4 H4C 0.9600 .
C5 H5A 0.9600 .
C5 H5B 0.9600 .
C5 H5C 0.9600 .
C6 C8 1.44(3) .
C6 H6A 0.9700 .
C6 H6B 0.9700 .
C7 N4 1.31(3) .
C7 C8 1.39(3) .
C7 C11 1.51(4) .
C8 C9 1.37(4) .
C9 N3 1.39(4) .
C9 C10 1.51(5) .
C10 H10A 0.9600 .
C10 H10B 0.9600 .
C10 H10C 0.9600 .
C11 H11A 0.9600 .
C11 H11B 0.9600 .
C11 H11C 0.9600 .
C12 N6 1.39(3) .
C12 C13 1.40(4) .
C12 C15 1.43(4) .
C13 C14 1.35(4) .
C13 C17 1.50(3) .
C14 N5 1.39(3) .
C14 C16 1.48(4) .
C15 H15A 0.9600 .
C15 H15B 0.9600 .
C15 H15C 0.9600 .
C16 H16A 0.9600 .
C16 H16B 0.9600 .
C16 H16C 0.9600 .
C17 C19 1.52(3) .
C17 H17A 0.9700 .
C17 H17B 0.9700 .
C18 N8 1.35(3) .
C18 C19 1.38(3) .
C18 C21 1.47(3) .
C19 C20 1.42(3) .
C20 N7 1.36(3) .
C20 C22 1.43(3) .
C21 H21A 0.9600 .
C21 H21B 0.9600 .
C21 H21C 0.9600 .
C22 H22A 0.9600 .
C22 H22B 0.9600 .
C22 H22C 0.9600 .
C23 N9 1.34(3) .
C23 C24 1.43(3) .
C23 C27 1.49(3) .
C24 C25 1.35(3) .
C24 C28 1.51(3) .
C25 N10 1.37(3) .
C25 C26 1.49(4) .
C26 H26A 0.9600 .
C26 H26B 0.9600 .
C26 H26C 0.9600 .
C27 H27A 0.9600 .
C27 H27B 0.9600 .
C27 H27C 0.9600 .
C28 C30 1.50(3) .
C28 H28A 0.9700 .
C28 H28B 0.9700 .
C29 N11 1.37(3) .
C29 C30 1.44(3) .
C29 C33 1.48(3) .
C30 C31 1.38(3) .
C31 N12 1.34(3) .
C31 C32 1.46(3) .
C32 H32A 0.9600 .
C32 H32B 0.9600 .
C32 H32C 0.9600 .
C33 H33A 0.9600 .
C33 H33B 0.9600 .
C33 H33C 0.9600 .
N1 N2 1.41(3) .
N2 H2A 0.8600 .
N3 N4 1.36(3) .
N4 H4D 0.8600 .
N5 N6 1.29(4) .
N6 H6C 0.8600 .
N7 N8 1.33(3) .
N8 H8A 0.8600 .
N9 N10 1.32(3) .
N9 Ag3 2.114(19) 2_566
N10 H10D 0.8600 .
N11 N12 1.34(2) .
N12 H12A 0.8600 .

loop_
_platon_squeeze_void_nr
_platon_squeeze_void_average_x
_platon_squeeze_void_average_y
_platon_squeeze_void_average_z
_platon_squeeze_void_volume
_platon_squeeze_void_count_electrons
1 0.500 0.000 0.000 159.1 11.4
2 0.382 -0.039 0.563 35.8 13.0
3 0.617 0.039 0.437 35.8 10.3
